data_4327338
loop_
_publ_author_name
'Vincent J. Catalano'
'Adam L. Moore'

_publ_contact_author_address
;
Department of Chemistry
University of Nevada
Reno, NV  89557
;
_publ_contact_author_email vjc@unr.edu
_publ_contact_author_name 'Professor Vincent J. Catalano'
_publ_contact_author_phone '775 784 1329'
_publ_section_title
;
 Mono-, Di-, and Trinuclear Luminescent Silver(I) and Gold(I)
 N-Heterocyclic Carbene Complexes Derived from the Picolyl-Substituted
 Methylimidazolium Salt: 1-Methyl-3-(2-pyridinylmethyl)-1H-imidazolium
 Tetrafluoroborate
;
_journal_name_full 'Inorganic Chemistry'
_journal_page_first 6558
_journal_page_last 6566
_journal_paper_doi 10.1021/ic050604+
_journal_volume 44
_journal_year 2005
_chemical_formula_sum 'C20 H22 Ag Au B2 F8 N6'
_chemical_formula_weight 824.89
_chemical_name_common 3
_chemical_name_systematic
; 
 ? 
;
_space_group_IT_number 62
_symmetry_cell_setting orthorhombic
_symmetry_space_group_name_Hall '-P 2ac 2n'
_symmetry_space_group_name_H-M 'P n m a'
_atom_sites_solution_hydrogens geom
_atom_sites_solution_primary direct
_atom_sites_solution_secondary difmap
_audit_creation_method SHELXL-97
_cell_angle_alpha 90.00
_cell_angle_beta 90.00
_cell_angle_gamma 90.00
_cell_formula_units_Z 4
_cell_length_a 15.5514(6)
_cell_length_b 13.2092(5)
_cell_length_c 12.3050(5)
_cell_measurement_reflns_used 8638
_cell_measurement_temperature 100(2)
_cell_measurement_theta_max 32.26
_cell_measurement_theta_min 2.26
_cell_volume 2527.71(17)
_computing_cell_refinement 'Bruker SMART'
_computing_data_collection 'Bruker SMART'
_computing_data_reduction 'Bruker SAINT'
_computing_molecular_graphics 'Bruker SHELXTL'
_computing_publication_material 'Bruker SHELXTL'
_computing_structure_refinement 'SHELXL-97 (Sheldrick, 1997)'
_computing_structure_solution 'SHELXS-97 (Sheldrick, 1990)'
_diffrn_ambient_temperature 100(2)
_diffrn_measured_fraction_theta_full 1.000
_diffrn_measured_fraction_theta_max 1.000
_diffrn_measurement_device_type 'CCD area detector'
_diffrn_measurement_method 'phi and omega scans'
_diffrn_radiation_monochromator graphite
_diffrn_radiation_source 'fine-focus sealed tube'
_diffrn_radiation_type MoK\a
_diffrn_radiation_wavelength 0.71073
_diffrn_reflns_av_R_equivalents 0.0573
_diffrn_reflns_av_sigmaI/netI 0.0262
_diffrn_reflns_limit_h_max 21
_diffrn_reflns_limit_h_min -21
_diffrn_reflns_limit_k_max 18
_diffrn_reflns_limit_k_min -18
_diffrn_reflns_limit_l_max 17
_diffrn_reflns_limit_l_min -17
_diffrn_reflns_number 37746
_diffrn_reflns_theta_full 30.00
_diffrn_reflns_theta_max 30.00
_diffrn_reflns_theta_min 2.11
_exptl_absorpt_coefficient_mu 6.654
_exptl_absorpt_correction_T_max 0.6831
_exptl_absorpt_correction_T_min 0.2817
_exptl_absorpt_correction_type sadabs
_exptl_crystal_colour colorless
_exptl_crystal_density_diffrn 2.168
_exptl_crystal_density_meas 0
_exptl_crystal_description rod
_exptl_crystal_F_000 1568
_exptl_crystal_size_max 0.25
_exptl_crystal_size_mid 0.08
_exptl_crystal_size_min 0.06
_refine_diff_density_max 3.627
_refine_diff_density_min -0.576
_refine_diff_density_rms 0.175
_refine_ls_extinction_method none
_refine_ls_goodness_of_fit_ref 1.084
_refine_ls_hydrogen_treatment fixed
_refine_ls_matrix_type full
_refine_ls_number_parameters 215
_refine_ls_number_reflns 3833
_refine_ls_number_restraints 48
_refine_ls_restrained_S_all 1.194
_refine_ls_R_factor_all 0.0346
_refine_ls_R_factor_gt 0.0288
_refine_ls_shift/su_max 0.015
_refine_ls_shift/su_mean 0.000
_refine_ls_structure_factor_coef Fsqd
_refine_ls_weighting_details 'calc w=1/[\s^2^(Fo^2^)+(0.0399P)^2^+1.8186P] where P=(Fo^2^+2Fc^2^)/3'
_refine_ls_weighting_scheme calc
_refine_ls_wR_factor_gt 0.0695
_refine_ls_wR_factor_ref 0.0720
_reflns_number_gt 3433
_reflns_number_total 3833
_reflns_threshold_expression >2sigma(I)
_cod_data_source_file ic0506042Bsi20050419_125924_4.cif
_cod_data_source_block alm020
_cod_database_code 4327338

loop_
_symmetry_equiv_pos_as_xyz
'x, y, z'
'-x+1/2, -y, z+1/2'
'-x, y+1/2, -z'
'x+1/2, -y+1/2, -z+1/2'
'-x, -y, -z'
'x-1/2, y, -z-1/2'
'x, -y-1/2, z'
'-x-1/2, y-1/2, z-1/2'

loop_
_atom_site_label
_atom_site_type_symbol
_atom_site_fract_x
_atom_site_fract_y
_atom_site_fract_z
_atom_site_U_iso_or_equiv
_atom_site_adp_type
_atom_site_occupancy
_atom_site_symmetry_multiplicity
_atom_site_calc_flag
_atom_site_refinement_flags
_atom_site_disorder_group
Au1 Au 0.373004(11) 0.2500 -1.990681(15) 0.02440(7) Uani 1 2 d S .
Ag1 Ag 0.36217(2) 0.2500 -1.74467(3) 0.02389(9) Uani 1 2 d S .
N1 N 0.4101(2) 0.0415(3) -2.0794(3) 0.0359(8) Uani 1 1 d . .
N2 N 0.3156(2) 0.0306(2) -1.9535(3) 0.0310(7) Uani 1 1 d . .
N3 N 0.35580(18) 0.0900(2) -1.7068(2) 0.0241(6) Uani 1 1 d . .
C1 C 0.3690(2) 0.0969(3) -2.0033(3) 0.0285(8) Uani 1 1 d . .
C2 C 0.3815(3) -0.0579(4) -2.0775(4) 0.0440(11) Uani 1 1 d . .
H2A H 0.4005 -0.1113 -2.1232 0.053 Uiso 1 1 calc R .
C3 C 0.3221(3) -0.0644(3) -1.9990(3) 0.0393(10) Uani 1 1 d . .
H3A H 0.2906 -0.1231 -1.9787 0.047 Uiso 1 1 calc R .
C4 C 0.2612(2) 0.0540(3) -1.8599(3) 0.0316(8) Uani 1 1 d . .
H4A H 0.2056 0.0181 -1.8671 0.038 Uiso 1 1 calc R .
H4B H 0.2494 0.1276 -1.8579 0.038 Uiso 1 1 calc R .
C5 C 0.3046(2) 0.0223(3) -1.7561(3) 0.0306(8) Uani 1 1 d . .
C6 C 0.2949(4) -0.0754(3) -1.7148(4) 0.0505(12) Uani 1 1 d . .
H6A H 0.2579 -0.1224 -1.7499 0.061 Uiso 1 1 calc R .
C7 C 0.3393(5) -0.1030(4) -1.6233(5) 0.0642(17) Uani 1 1 d . .
H7A H 0.3333 -0.1694 -1.5947 0.077 Uiso 1 1 calc R .
C8 C 0.3920(3) -0.0347(4) -1.5735(4) 0.0511(13) Uani 1 1 d . .
H8A H 0.4235 -0.0531 -1.5103 0.061 Uiso 1 1 calc R .
C9 C 0.3990(3) 0.0619(3) -1.6166(3) 0.0331(8) Uani 1 1 d . .
H9A H 0.4352 0.1097 -1.5816 0.040 Uiso 1 1 calc R .
C10 C 0.4737(3) 0.0804(4) -2.1565(3) 0.0464(11) Uani 1 1 d . .
H10A H 0.5115 0.1288 -2.1196 0.056 Uiso 1 1 calc R .
H10B H 0.4441 0.1143 -2.2167 0.056 Uiso 1 1 calc R .
H10C H 0.5081 0.0241 -2.1850 0.056 Uiso 1 1 calc R .
B1 B 0.3995(4) -0.2500 -0.3118(5) 0.0291(12) Uani 1 2 d SD 2
F1 F 0.4634(4) -0.1926(5) -0.2804(6) 0.0587(17) Uani 0.50 1 d PDU 2
F2 F 0.3679(3) -0.2500 -0.4142(3) 0.0544(11) Uani 1 2 d SD 2
F3 F 0.33131(19) -0.2500 -0.2375(3) 0.0321(7) Uani 1 2 d SD 2
F1A F 0.4314(3) -0.1427(4) -0.3108(4) 0.0373(11) Uani 0.50 1 d PDU 2
B2 B 0.3752(5) 0.2500 -1.3931(8) 0.057(2) Uani 1 2 d SD 2
F4 F 0.3824(3) 0.1305(4) -1.3825(4) 0.0421(12) Uani 0.50 1 d PD 2
F5 F 0.3353(11) 0.2500 -1.3139(10) 0.129(8) Uani 0.50 2 d SPDU 2
F6 F 0.3139(16) 0.2500 -1.4596(19) 0.097(10) Uani 0.50 2 d SPDU 2
F8 F 0.4533(3) 0.2245(6) -1.4142(5) 0.068(3) Uani 0.50 1 d PD 2
F5A F 0.3524(9) 0.2500 -1.2683(11) 0.061(3) Uani 0.50 2 d SPU .
F6A F 0.3215(15) 0.2500 -1.4905(17) 0.046(3) Uani 0.50 2 d SPU .

loop_
_atom_site_aniso_label
_atom_site_aniso_U_11
_atom_site_aniso_U_22
_atom_site_aniso_U_33
_atom_site_aniso_U_23
_atom_site_aniso_U_13
_atom_site_aniso_U_12
Au1 0.02066(10) 0.03258(12) 0.01995(10) 0.000 0.00048(6) 0.000
Ag1 0.02427(17) 0.01594(16) 0.0314(2) 0.000 -0.00272(13) 0.000
N1 0.0325(17) 0.047(2) 0.0282(16) -0.0116(15) -0.0041(13) 0.0117(15)
N2 0.0267(15) 0.0309(16) 0.0353(17) -0.0124(14) -0.0023(12) 0.0011(12)
N3 0.0227(13) 0.0197(13) 0.0300(15) 0.0027(11) 0.0067(11) 0.0017(10)
C1 0.0235(17) 0.035(2) 0.0267(18) -0.0069(14) -0.0026(12) 0.0042(13)
C2 0.043(2) 0.049(3) 0.039(2) -0.022(2) -0.0110(18) 0.0169(19)
C3 0.040(2) 0.032(2) 0.046(3) -0.0164(18) -0.0096(17) 0.0027(17)
C4 0.0217(16) 0.0315(18) 0.042(2) -0.0104(16) 0.0035(14) -0.0038(14)
C5 0.0296(17) 0.0222(17) 0.040(2) -0.0036(14) 0.0134(15) -0.0030(13)
C6 0.072(3) 0.025(2) 0.054(3) -0.002(2) 0.020(2) -0.015(2)
C7 0.103(5) 0.025(2) 0.064(4) 0.015(2) 0.027(3) 0.003(3)
C8 0.065(3) 0.044(3) 0.044(3) 0.021(2) 0.015(2) 0.020(2)
C9 0.0308(19) 0.036(2) 0.0323(19) 0.0127(16) 0.0081(15) 0.0099(16)
C10 0.042(2) 0.069(3) 0.029(2) -0.003(2) 0.0055(17) 0.021(2)
B1 0.022(3) 0.042(3) 0.023(3) 0.000 0.002(2) 0.000
F1 0.030(3) 0.065(4) 0.081(5) -0.029(4) 0.013(3) -0.018(3)
F2 0.062(3) 0.076(3) 0.0257(19) 0.000 0.0004(16) 0.000
F3 0.0266(14) 0.0366(17) 0.0331(16) 0.000 0.0096(12) 0.000
F1A 0.033(3) 0.037(3) 0.042(3) -0.007(2) 0.007(2) -0.013(2)
B2 0.029(4) 0.096(8) 0.048(5) 0.000 -0.001(3) 0.000
F4 0.056(3) 0.034(3) 0.036(3) 0.005(2) -0.006(2) -0.002(2)
F5 0.061(8) 0.29(2) 0.039(8) 0.000 0.018(7) 0.000
F6 0.050(10) 0.087(12) 0.15(2) 0.000 -0.053(13) 0.000
F8 0.030(2) 0.088(9) 0.085(4) -0.024(4) -0.002(2) 0.018(3)
F5A 0.058(6) 0.066(6) 0.060(8) 0.000 0.028(6) 0.000
F6A 0.052(7) 0.026(5) 0.061(6) 0.000 -0.021(5) 0.000

loop_
_atom_type_symbol
_atom_type_description
_atom_type_scat_dispersion_real
_atom_type_scat_dispersion_imag
_atom_type_scat_source
C C 0.0033 0.0016 'International Tables Vol C Tables 4.2.6.8 and 6.1.1.4'
H H 0.0000 0.0000 'International Tables Vol C Tables 4.2.6.8 and 6.1.1.4'
B B 0.0013 0.0007 'International Tables Vol C Tables 4.2.6.8 and 6.1.1.4'
N N 0.0061 0.0033 'International Tables Vol C Tables 4.2.6.8 and 6.1.1.4'
F F 0.0171 0.0103 'International Tables Vol C Tables 4.2.6.8 and 6.1.1.4'
Ag Ag -0.8971 1.1015 'International Tables Vol C Tables 4.2.6.8 and 6.1.1.4'
Au Au -2.0133 8.8022 'International Tables Vol C Tables 4.2.6.8 and 6.1.1.4'

loop_
_geom_angle_atom_site_label_1
_geom_angle_atom_site_label_2
_geom_angle_atom_site_label_3
_geom_angle
_geom_angle_site_symmetry_1
_geom_angle_site_symmetry_3
C1 Au1 C1 170.6(2) 7_565 .
C1 Au1 Ag1 94.28(10) 7_565 .
C1 Au1 Ag1 94.28(10) . .
N3 Ag1 N3 154.58(16) 7_565 .
N3 Ag1 Au1 102.56(8) 7_565 .
N3 Ag1 Au1 102.56(8) . .
C1 N1 C2 110.5(4) . .
C1 N1 C10 125.4(4) . .
C2 N1 C10 124.1(4) . .
C1 N2 C3 111.1(4) . .
C1 N2 C4 125.1(3) . .
C3 N2 C4 123.7(4) . .
C5 N3 C9 119.0(3) . .
C5 N3 Ag1 125.4(3) . .
C9 N3 Ag1 115.0(3) . .
N1 C1 N2 104.7(4) . .
N1 C1 Au1 125.4(3) . .
N2 C1 Au1 129.0(3) . .
C3 C2 N1 107.1(4) . .
C2 C3 N2 106.5(4) . .
N2 C4 C5 110.5(3) . .
N3 C5 C6 121.0(4) . .
N3 C5 C4 117.8(3) . .
C6 C5 C4 121.2(4) . .
C7 C6 C5 119.4(5) . .
C8 C7 C6 119.7(4) . .
C7 C8 C9 118.9(5) . .
N3 C9 C8 122.0(5) . .
F1 B1 F1 70.9(7) . 7
F1 B1 F2 123.4(5) . .
F1 B1 F2 123.4(5) 7 .
F1 B1 F3 112.5(5) . .
F1 B1 F3 112.5(5) 7 .
F2 B1 F3 109.4(4) . .
F1 B1 F1A 36.8(3) . .
F1 B1 F1A 107.1(6) 7 .
F2 B1 F1A 97.3(3) . .
F3 B1 F1A 104.2(3) . .
F1 B1 F1A 107.1(6) . 7
F1 B1 F1A 36.8(3) 7 7
F2 B1 F1A 97.3(3) . 7
F3 B1 F1A 104.2(3) . 7
F1A B1 F1A 141.4(6) . 7
F1A F1 B1 83.3(6) . .
F1A F1 F1 136.7(5) . 7
B1 F1 F1 54.6(4) . 7
F1 F1A B1 59.8(5) . .
F5 B2 F6 98.1(15) . .
F5 B2 F8 132.6(11) . .
F6 B2 F8 125.8(14) . .
F5 B2 F8 132.6(11) . 7_565
F6 B2 F8 125.8(14) . 7_565
F8 B2 F8 30.4(7) . 7_565
F5 B2 F6A 112.6(14) . .
F6 B2 F6A 14(2) . .
F8 B2 F6A 112.0(12) . .
F8 B2 F6A 112.0(12) 7_565 .
F5 B2 F5A 19.5(11) . .
F6 B2 F5A 117.6(15) . .
F8 B2 F5A 114.2(8) . .
F8 B2 F5A 114.2(8) 7_565 .
F6A B2 F5A 132.1(12) . .
F5 B2 F4 88.2(4) . .
F6 B2 F4 96.1(4) . .
F8 B2 F4 71.9(4) . .
F8 B2 F4 102.2(5) 7_565 .
F6A B2 F4 96.2(4) . .
F5A B2 F4 86.3(4) . .
F5 B2 F4 88.2(4) . 7_565
F6 B2 F4 96.1(4) . 7_565
F8 B2 F4 102.2(5) . 7_565
F8 B2 F4 71.9(4) 7_565 7_565
F6A B2 F4 96.2(4) . 7_565
F5A B2 F4 86.3(4) . 7_565
F4 B2 F4 167.6(7) . 7_565
B2 F4 F8 45.8(4) . .
F5A F5 B2 122(3) . .
F8 F8 B2 74.8(3) 7_565 .
F8 F8 F4 136.7(3) 7_565 .
B2 F8 F4 62.2(3) . .
F5 F5A B2 38(2) . .

loop_
_geom_bond_atom_site_label_1
_geom_bond_atom_site_label_2
_geom_bond_distance
_geom_bond_site_symmetry_2
Au1 C1 2.030(4) 7_565
Au1 C1 2.030(4) .
Au1 Ag1 3.0318(5) .
Ag1 N3 2.167(3) 7_565
Ag1 N3 2.167(3) .
N1 C1 1.349(5) .
N1 C2 1.386(7) .
N1 C10 1.465(6) .
N2 C1 1.353(5) .
N2 C3 1.379(5) .
N2 C4 1.462(5) .
N3 C5 1.342(5) .
N3 C9 1.349(5) .
C2 C3 1.339(7) .
C4 C5 1.504(6) .
C5 C6 1.396(6) .
C6 C7 1.370(8) .
C7 C8 1.365(9) .
C8 C9 1.386(6) .
B1 F1 1.307(7) .
B1 F1 1.307(7) 7
B1 F2 1.353(7) .
B1 F3 1.400(6) .
B1 F1A 1.502(5) .
B1 F1A 1.502(5) 7
F1 F1A 0.906(8) .
F1 F1 1.516(14) 7
B2 F5 1.156(15) .
B2 F6 1.26(2) .
B2 F8 1.287(8) .
B2 F8 1.287(8) 7_565
B2 F6A 1.46(2) .
B2 F5A 1.577(16) .
B2 F4 1.588(6) .
B2 F4 1.588(6) 7_565
F4 F8 1.706(9) .
F5 F5A 0.621(17) .
F8 F8 0.674(15) 7_565

loop_
_geom_torsion_atom_site_label_1
_geom_torsion_atom_site_label_2
_geom_torsion_atom_site_label_3
_geom_torsion_atom_site_label_4
_geom_torsion
_geom_torsion_site_symmetry_1
_geom_torsion_site_symmetry_4
C1 Au1 Ag1 N3 -0.02(13) 7_565 7_565
C1 Au1 Ag1 N3 -176.01(13) . 7_565
C1 Au1 Ag1 N3 176.02(13) 7_565 .
C1 Au1 Ag1 N3 0.02(13) . .
N3 Ag1 N3 C5 124.2(4) 7_565 .
Au1 Ag1 N3 C5 -46.8(3) . .
N3 Ag1 N3 C9 -46.5(5) 7_565 .
Au1 Ag1 N3 C9 142.5(2) . .
C2 N1 C1 N2 0.7(4) . .
C10 N1 C1 N2 178.5(4) . .
C2 N1 C1 Au1 -169.0(3) . .
C10 N1 C1 Au1 8.8(5) . .
C3 N2 C1 N1 -1.0(4) . .
C4 N2 C1 N1 175.9(3) . .
C3 N2 C1 Au1 168.2(3) . .
C4 N2 C1 Au1 -14.9(5) . .
C1 Au1 C1 N1 58.9(14) 7_565 .
Ag1 Au1 C1 N1 -146.2(3) . .
C1 Au1 C1 N2 -108.3(12) 7_565 .
Ag1 Au1 C1 N2 46.6(3) . .
C1 N1 C2 C3 -0.2(5) . .
C10 N1 C2 C3 -178.0(4) . .
N1 C2 C3 N2 -0.4(5) . .
C1 N2 C3 C2 0.9(5) . .
C4 N2 C3 C2 -176.0(4) . .
C1 N2 C4 C5 -96.5(4) . .
C3 N2 C4 C5 80.0(4) . .
C9 N3 C5 C6 0.7(5) . .
Ag1 N3 C5 C6 -169.7(3) . .
C9 N3 C5 C4 -176.7(3) . .
Ag1 N3 C5 C4 13.0(4) . .
N2 C4 C5 N3 89.3(4) . .
N2 C4 C5 C6 -88.0(4) . .
N3 C5 C6 C7 -0.8(7) . .
C4 C5 C6 C7 176.4(4) . .
C5 C6 C7 C8 0.2(8) . .
C6 C7 C8 C9 0.5(8) . .
C5 N3 C9 C8 0.1(6) . .
Ag1 N3 C9 C8 171.4(3) . .
C7 C8 C9 N3 -0.7(7) . .
F1 B1 F1 F1A 169.2(5) 7 .
F2 B1 F1 F1A 51.2(7) . .
F3 B1 F1 F1A -83.7(7) . .
F1A B1 F1 F1A 162.5(8) 7 .
F2 B1 F1 F1 -118.0(6) . 7
F3 B1 F1 F1 107.1(5) . 7
F1A B1 F1 F1 -169.2(5) . 7
F1A B1 F1 F1 -6.7(3) 7 7
F1 F1 F1A B1 12.8(5) 7 .
F1 B1 F1A F1 -10.7(5) 7 .
F2 B1 F1A F1 -139.1(7) . .
F3 B1 F1A F1 108.7(7) . .
F1A B1 F1A F1 -27.5(12) 7 .
F5 B2 F4 F8 -136.3(11) . .
F6 B2 F4 F8 125.7(15) . .
F8 B2 F4 F8 -3.0(2) 7_565 .
F6A B2 F4 F8 111.1(12) . .
F5A B2 F4 F8 -116.9(8) . .
F4 B2 F4 F8 -63(3) 7_565 .
F6 B2 F5 F5A 180.000(9) . .
F8 B2 F5 F5A 20.9(6) . .
F8 B2 F5 F5A -20.8(6) 7_565 .
F6A B2 F5 F5A 180.000(9) . .
F4 B2 F5 F5A 84.1(3) . .
F4 B2 F5 F5A -84.1(3) 7_565 .
F5 B2 F8 F8 -104.5(7) . 7_565
F6 B2 F8 F8 101.3(7) . 7_565
F6A B2 F8 F8 96.3(4) . 7_565
F5A B2 F8 F8 -97.0(3) . 7_565
F4 B2 F8 F8 -174.2(4) . 7_565
F4 B2 F8 F8 -5.6(4) 7_565 7_565
F5 B2 F8 F4 69.8(6) . .
F6 B2 F8 F4 -84.5(6) . .
F8 B2 F8 F4 174.2(4) 7_565 .
F6A B2 F8 F4 -89.5(4) . .
F5A B2 F8 F4 77.3(4) . .
F4 B2 F8 F4 168.7(8) 7_565 .
B2 F4 F8 F8 8.1(6) . 7_565
F6 B2 F5A F5 0.000(13) . .
F8 B2 F5A F5 -163.3(4) . .
F8 B2 F5A F5 163.3(4) 7_565 .
F6A B2 F5A F5 0.000(13) . .
F4 B2 F5A F5 -95.0(3) . .
F4 B2 F5A F5 95.0(3) 7_565 .
